data_7056960
loop_
_publ_author_name
'Singh, Jay Bahadur'
'Mishra, Kalpana'
'Gupta, Tanu'
'Singh, Radhey M.'

_publ_section_title
;
 Copper-catalyzed cascade reaction: synthesis of
 pyrimido[4,5-b]quinolinones from 2-chloroquinoline-3-carbonitriles with
 (aryl)methanamines
;
_journal_issue 5
_journal_name_full 'New Journal of Chemistry'
_journal_page_first 3310
_journal_paper_doi 10.1039/C7NJ04689H
_journal_volume 42
_journal_year 2018
_chemical_formula_sum 'C12 H10 Cl0.04 N2 O2'
_chemical_formula_weight 215.70
_space_group_IT_number 161
_space_group_name_Hall 'R 3 -2"c'
_space_group_name_H-M_alt 'R 3 c :H'
_symmetry_space_group_name_Hall 'R 3 -2"c'
_symmetry_space_group_name_H-M 'R 3 c :H'
_atom_sites_solution_hydrogens geom
_atom_sites_solution_primary direct
_atom_sites_solution_secondary difmap
_audit_creation_method SHELXL-97
_audit_update_record
;
2017-11-23 deposited with the CCDC.
2018-01-18 downloaded from the CCDC.
;
_cell_angle_alpha 90.00
_cell_angle_beta 90.00
_cell_angle_gamma 120.00
_cell_formula_units_Z 24
_cell_length_a 19.7298(7)
_cell_length_b 19.7298(7)
_cell_length_c 19.0360(7)
_cell_measurement_temperature 293(2)
_cell_volume 6417.3(4)
_computing_structure_refinement 'SHELXL-97 (Sheldrick, 2008)'
_diffrn_ambient_temperature 293(2)
_diffrn_measured_fraction_theta_full 0.998
_diffrn_measured_fraction_theta_max 0.997
_diffrn_radiation_monochromator graphite
_diffrn_radiation_source 'fine-focus sealed tube'
_diffrn_radiation_type MoK\a
_diffrn_radiation_wavelength 0.71073
_diffrn_reflns_av_R_equivalents 0.0635
_diffrn_reflns_av_sigmaI/netI 0.0433
_diffrn_reflns_limit_h_max 25
_diffrn_reflns_limit_h_min -26
_diffrn_reflns_limit_k_max 25
_diffrn_reflns_limit_k_min -22
_diffrn_reflns_limit_l_max 24
_diffrn_reflns_limit_l_min -25
_diffrn_reflns_number 22297
_diffrn_reflns_theta_full 25.00
_diffrn_reflns_theta_max 27.93
_diffrn_reflns_theta_min 2.45
_exptl_absorpt_coefficient_mu 0.103
_exptl_crystal_density_diffrn 1.340
_exptl_crystal_density_method 'not measured'
_exptl_crystal_F_000 2705
_refine_diff_density_max 0.391
_refine_diff_density_min -0.497
_refine_diff_density_rms 0.052
_refine_ls_abs_structure_details 'Flack H D (1983), Acta Cryst. A39, 876-881'
_refine_ls_abs_structure_Flack 0.12(7)
_refine_ls_extinction_method none
_refine_ls_goodness_of_fit_ref 1.022
_refine_ls_hydrogen_treatment mixed
_refine_ls_matrix_type full
_refine_ls_number_parameters 199
_refine_ls_number_reflns 3388
_refine_ls_number_restraints 1
_refine_ls_restrained_S_all 1.022
_refine_ls_R_factor_all 0.0646
_refine_ls_R_factor_gt 0.0458
_refine_ls_shift/su_max 0.010
_refine_ls_shift/su_mean 0.002
_refine_ls_structure_factor_coef Fsqd
_refine_ls_weighting_details 'calc w=1/[\s^2^(Fo^2^)+(0.0482P)^2^+7.7514P] where P=(Fo^2^+2Fc^2^)/3'
_refine_ls_weighting_scheme calc
_refine_ls_wR_factor_gt 0.0959
_refine_ls_wR_factor_ref 0.1033
_reflns_number_gt 2805
_reflns_number_total 3388
_reflns_threshold_expression >2\s(I)
_cod_data_source_file c7nj04689h2.cif
_cod_data_source_block d1
_cod_depositor_comments 'Adding full bibliography for 7056960.cif.'
_cod_database_code 7056960

loop_
_symmetry_equiv_pos_as_xyz
'x, y, z'
'-y, x-y, z'
'-x+y, -x, z'
'-x+y, y, z+1/2'
'x, x-y, z+1/2'
'-y, -x, z+1/2'
'x+2/3, y+1/3, z+1/3'
'-y+2/3, x-y+1/3, z+1/3'
'-x+y+2/3, -x+1/3, z+1/3'
'-x+y+2/3, y+1/3, z+5/6'
'x+2/3, x-y+1/3, z+5/6'
'-y+2/3, -x+1/3, z+5/6'
'x+1/3, y+2/3, z+2/3'
'-y+1/3, x-y+2/3, z+2/3'
'-x+y+1/3, -x+2/3, z+2/3'
'-x+y+1/3, y+2/3, z+7/6'
'x+1/3, x-y+2/3, z+7/6'
'-y+1/3, -x+2/3, z+7/6'

loop_
_atom_site_label
_atom_site_type_symbol
_atom_site_fract_x
_atom_site_fract_y
_atom_site_fract_z
_atom_site_U_iso_or_equiv
_atom_site_adp_type
_atom_site_occupancy
_atom_site_symmetry_multiplicity
_atom_site_calc_flag
_atom_site_refinement_flags
Cl01 Cl 0.77527(5) 0.27124(5) 0.01283(4) 0.0533(2) Uani 1 1 d .
O002 O 0.57180(10) 0.21815(10) 0.17964(9) 0.0283(4) Uani 1 1 d .
N003 N 0.65792(10) 0.07282(10) 0.13514(10) 0.0181(4) Uani 1 1 d .
N004 N 0.53753(10) -0.03731(11) 0.14559(10) 0.0179(4) Uani 1 1 d .
N005 N 0.67142(11) 0.19797(11) 0.14761(10) 0.0213(4) Uani 1 1 d .
H005 H 0.7031 0.2476 0.1446 0.026 Uiso 1 1 calc R
C006 C 0.59479(13) 0.17207(13) 0.16548(11) 0.0190(5) Uani 1 1 d .
C007 C 0.82580(13) 0.15441(15) 0.15529(13) 0.0261(5) Uani 1 1 d .
H007 H 0.8001 0.1173 0.1902 0.031 Uiso 1 1 calc R
C008 C 0.54459(13) 0.08724(13) 0.16543(11) 0.0164(4) Uani 1 1 d .
C009 C 0.78495(13) 0.18278(14) 0.11824(12) 0.0224(5) Uani 1 1 d .
C010 C 0.45883(13) -0.07245(12) 0.15723(11) 0.0170(5) Uani 1 1 d .
C011 C 0.41402(14) -0.15472(14) 0.15031(13) 0.0248(5) Uani 1 1 d .
H011 H 0.4386 -0.1832 0.1397 0.030 Uiso 1 1 calc R
C012 C 0.29656(15) -0.15066(16) 0.17620(13) 0.0282(6) Uani 1 1 d .
H012 H 0.2425 -0.1774 0.1816 0.034 Uiso 1 1 calc R
C013 C 0.90271(18) 0.26268(16) 0.05086(15) 0.0421(8) Uani 1 1 d .
H013 H 0.9286 0.2989 0.0153 0.050 Uiso 1 1 calc R
C014 C 0.42059(13) -0.02963(14) 0.17515(11) 0.0194(5) Uani 1 1 d .
C015 C 0.46578(13) 0.05151(14) 0.17987(12) 0.0190(5) Uani 1 1 d .
H015 H 0.4430 0.0812 0.1926 0.023 Uiso 1 1 calc R
C016 C 0.82361(16) 0.23725(14) 0.06515(14) 0.0335(6) Uani 1 1 d .
C017 C 0.33752(13) -0.07194(15) 0.18487(13) 0.0244(5) Uani 1 1 d .
H017 H 0.3115 -0.0453 0.1972 0.029 Uiso 1 1 calc R
C018 C 0.33479(15) -0.19238(14) 0.15922(13) 0.0287(6) Uani 1 1 d .
H018 H 0.3057 -0.2464 0.1540 0.034 Uiso 1 1 calc R
C019 C 0.69960(13) 0.14853(13) 0.13446(12) 0.0185(5) Uani 1 1 d .
C020 C 0.90386(15) 0.17955(19) 0.14194(15) 0.0385(7) Uani 1 1 d .
H020 H 0.9303 0.1600 0.1679 0.046 Uiso 1 1 calc R
C021 C 0.57840(12) 0.03978(12) 0.14930(11) 0.0147(4) Uani 1 1 d .
C022 C 0.94193(16) 0.23403(18) 0.08945(16) 0.0421(8) Uani 1 1 d .
H022 H 0.9944 0.2514 0.0801 0.051 Uiso 1 1 calc R

loop_
_atom_site_aniso_label
_atom_site_aniso_U_11
_atom_site_aniso_U_22
_atom_site_aniso_U_33
_atom_site_aniso_U_23
_atom_site_aniso_U_13
_atom_site_aniso_U_12
Cl01 0.0751(6) 0.0479(5) 0.0358(4) 0.0218(3) 0.0164(4) 0.0299(4)
O002 0.0329(10) 0.0211(9) 0.0368(10) -0.0030(7) -0.0030(8) 0.0180(8)
N003 0.0166(9) 0.0173(10) 0.0187(10) 0.0010(7) 0.0008(7) 0.0072(8)
N004 0.0173(10) 0.0144(9) 0.0212(9) 0.0001(7) -0.0004(7) 0.0074(8)
N005 0.0202(10) 0.0118(9) 0.0258(11) 0.0000(7) -0.0014(8) 0.0034(8)
C006 0.0248(12) 0.0148(11) 0.0193(12) -0.0006(9) -0.0031(9) 0.0113(10)
C007 0.0152(11) 0.0324(14) 0.0215(11) -0.0069(10) 0.0016(9) 0.0049(10)
C008 0.0190(11) 0.0152(11) 0.0165(10) -0.0007(8) -0.0016(9) 0.0097(9)
C009 0.0184(11) 0.0214(12) 0.0174(11) -0.0060(9) 0.0042(9) 0.0023(9)
C010 0.0147(11) 0.0167(11) 0.0164(11) 0.0026(9) -0.0003(8) 0.0054(9)
C011 0.0270(13) 0.0195(12) 0.0249(12) 0.0009(9) 0.0024(10) 0.0094(11)
C012 0.0165(12) 0.0328(15) 0.0242(13) 0.0012(11) 0.0030(10) 0.0039(11)
C013 0.0382(16) 0.0234(14) 0.0363(17) -0.0081(12) 0.0229(13) -0.0058(12)
C014 0.0177(11) 0.0235(12) 0.0163(11) -0.0005(9) -0.0017(9) 0.0097(10)
C015 0.0213(12) 0.0208(11) 0.0196(11) -0.0037(9) -0.0015(9) 0.0141(10)
C016 0.0375(15) 0.0209(13) 0.0286(13) -0.0026(10) 0.0095(11) 0.0044(12)
C017 0.0169(12) 0.0316(14) 0.0246(14) 0.0016(10) 0.0029(9) 0.0122(11)
C018 0.0234(12) 0.0208(12) 0.0255(13) -0.0019(10) 0.0025(10) -0.0011(11)
C019 0.0162(11) 0.0207(12) 0.0153(11) -0.0009(9) -0.0022(8) 0.0068(9)
C020 0.0201(13) 0.0536(18) 0.0337(15) -0.0217(13) -0.0028(11) 0.0125(13)
C021 0.0135(10) 0.0143(11) 0.0165(10) 0.0013(8) 0.0001(8) 0.0071(9)
C022 0.0181(13) 0.0461(17) 0.0415(17) -0.0213(14) 0.0076(12) 0.0005(13)

loop_
_atom_type_symbol
_atom_type_description
_atom_type_scat_dispersion_real
_atom_type_scat_dispersion_imag
_atom_type_scat_source
C C 0.0033 0.0016 'International Tables Vol C Tables 4.2.6.8 and 6.1.1.4'
H H 0.0000 0.0000 'International Tables Vol C Tables 4.2.6.8 and 6.1.1.4'
N N 0.0061 0.0033 'International Tables Vol C Tables 4.2.6.8 and 6.1.1.4'
O O 0.0106 0.0060 'International Tables Vol C Tables 4.2.6.8 and 6.1.1.4'
Cl Cl 0.1484 0.1585 'International Tables Vol C Tables 4.2.6.8 and 6.1.1.4'

loop_
_geom_angle_atom_site_label_1
_geom_angle_atom_site_label_2
_geom_angle_atom_site_label_3
_geom_angle
C019 N003 C021 117.3(2)
C021 N004 C010 117.45(19)
C019 N005 C006 122.99(19)
O002 C006 N005 121.5(2)
O002 C006 C008 123.9(2)
N005 C006 C008 114.60(19)
C009 C007 C020 122.0(3)
C015 C008 C021 119.0(2)
C015 C008 C006 122.2(2)
C021 C008 C006 118.75(19)
C007 C009 C016 118.5(2)
C007 C009 C019 117.6(2)
C016 C009 C019 123.8(2)
N004 C010 C011 117.9(2)
N004 C010 C014 122.81(19)
C011 C010 C014 119.3(2)
C018 C011 C010 120.1(2)
C017 C012 C018 120.8(2)
C022 C013 C016 120.1(3)
C015 C014 C010 118.2(2)
C015 C014 C017 123.4(2)
C010 C014 C017 118.4(2)
C008 C015 C014 119.1(2)
C009 C016 C013 119.9(3)
C009 C016 Cl01 121.5(2)
C013 C016 Cl01 118.6(2)
C012 C017 C014 120.3(2)
C011 C018 C012 120.9(2)
N003 C019 N005 124.8(2)
N003 C019 C009 116.4(2)
N005 C019 C009 118.8(2)
C022 C020 C007 119.1(3)
N004 C021 N003 115.19(18)
N004 C021 C008 123.4(2)
N003 C021 C008 121.41(19)
C013 C022 C020 120.4(3)

loop_
_geom_bond_atom_site_label_1
_geom_bond_atom_site_label_2
_geom_bond_distance
Cl01 C016 1.729(3)
O002 C006 1.232(3)
N003 C019 1.296(3)
N003 C021 1.391(3)
N004 C021 1.320(3)
N004 C010 1.365(3)
N005 C019 1.366(3)
N005 C006 1.375(3)
C006 C008 1.458(3)
C007 C009 1.383(4)
C007 C020 1.385(3)
C008 C015 1.376(3)
C008 C021 1.429(3)
C009 C016 1.392(3)
C009 C019 1.500(3)
C010 C011 1.414(3)
C010 C014 1.427(3)
C011 C018 1.365(4)
C012 C017 1.355(4)
C012 C018 1.404(4)
C013 C022 1.377(5)
C013 C016 1.406(4)
C014 C015 1.392(3)
C014 C017 1.432(3)
C020 C022 1.382(5)
